data_4501315
loop_
_publ_author_name
'Ito, Toshimitsu'
'Ushiyama, Tomoharu'
'Yanagisawa, Yuji'
'Kumai, Reiji'
'Tomioka, Yasuhide'

_publ_section_title
;
 Growth of Highly Insulating Bulk Single Crystals of Multiferroic
 BiFeO3and Their Inherent Internal Strains in the Domain-Switching Process
;
_journal_issue 11
_journal_name_full 'Crystal Growth &amp; Design'
_journal_page_first 5139
_journal_paper_doi 10.1021/cg201068m
_journal_volume 11
_journal_year 2011
_chemical_formula_moiety 'Bi Fe O3 '
_chemical_formula_sum 'Bi Fe O3'
_chemical_formula_weight 312.83
_space_group_IT_number 161
_symmetry_cell_setting trigonal
_symmetry_Int_Tables_number 161
_symmetry_space_group_name_Hall 'R 3 -2"c'
_symmetry_space_group_name_H-M 'R 3 c :H'
_cell_angle_alpha 90.0000
_cell_angle_beta 90.0000
_cell_angle_gamma 120.0000
_cell_formula_units_Z 6
_cell_length_a 5.5635(12)
_cell_length_b 5.5635(12)
_cell_length_c 13.835(4)
_cell_measurement_reflns_used 2028
_cell_measurement_temperature 296.1
_cell_measurement_theta_max 70.9
_cell_measurement_theta_min 5.8
_cell_volume 370.86(16)
_computing_cell_refinement PROCESS-AUTO
_computing_data_collection PROCESS-AUTO
_computing_data_reduction CrystalStructure
_computing_publication_material 'CrystalStructure 3.8'
_computing_structure_refinement SHELXL
_computing_structure_solution SIR2004
_diffrn_measured_fraction_theta_full 0.575
_diffrn_measured_fraction_theta_max 0.437
_diffrn_measurement_device_type Rigaku_IPDSC
_diffrn_radiation_type synchrotron
_diffrn_radiation_wavelength 0.93868
_diffrn_reflns_av_R_equivalents 0.080
_diffrn_reflns_limit_h_max 9
_diffrn_reflns_limit_h_min -10
_diffrn_reflns_limit_k_max 11
_diffrn_reflns_limit_k_min -5
_diffrn_reflns_limit_l_max 19
_diffrn_reflns_limit_l_min -23
_diffrn_reflns_number 771
_diffrn_reflns_theta_full 60.00
_diffrn_reflns_theta_max 70.86
_exptl_absorpt_coefficient_mu 49.24
_exptl_absorpt_correction_T_max 1.000
_exptl_absorpt_correction_T_min 0.356
_exptl_absorpt_correction_type multi-scan
_exptl_absorpt_process_details RAPID-AUTO
_exptl_crystal_colour black
_exptl_crystal_density_diffrn 8.404
_exptl_crystal_density_method 'not measured'
_exptl_crystal_description block
_exptl_crystal_F_000 798.00
_exptl_crystal_size_max 0.010
_exptl_crystal_size_mid 0.005
_exptl_crystal_size_min 0.004
_refine_diff_density_max 0.61
_refine_diff_density_min -0.75
_refine_ls_abs_structure_details 'Flack, H. D. (1983), Acta Cryst. A39, 876-881.  2592 Friedel Pairs'
_refine_ls_abs_structure_Flack 0.4(1)
_refine_ls_extinction_coef 0.023(2)
_refine_ls_extinction_method SHELXL
_refine_ls_goodness_of_fit_ref 1.249
_refine_ls_number_parameters 19
_refine_ls_number_reflns 186
_refine_ls_R_factor_gt 0.0286
_refine_ls_shift/su_max 0.0000
_refine_ls_structure_factor_coef Fsqd
_refine_ls_weighting_details 'w = 1/[\s^2^(Fo^2^)+(0.0264P)^2^+0.6830P] where P=(Fo^2^+2Fc^2^)/3'
_refine_ls_weighting_scheme calc
_refine_ls_wR_factor_ref 0.0852
_reflns_number_gt 185
_reflns_number_total 186
_reflns_threshold_expression F^2^>2.0\s(F^2^)
_cod_data_source_file cg201068m_si_002.cif
_cod_data_source_block '_BFO'
_cod_original_sg_symbol_H-M 'R 3 c:H'
_cod_original_formula_sum 'Bi Fe O3 '
_cod_database_code 4501315

loop_
_symmetry_equiv_pos_site_id
_symmetry_equiv_pos_as_xyz
1 +X,+Y,+Z
2 -Y,+X-Y,+Z
3 -X+Y,-X,+Z
4 -X+Y,+Y,1/2+Z
5 +X,+X-Y,1/2+Z
6 -Y,-X,1/2+Z
7 2/3+X,1/3+Y,1/3+Z
8 2/3-Y,1/3+X-Y,1/3+Z
9 2/3-X+Y,1/3-X,1/3+Z
10 2/3-X+Y,1/3+Y,5/6+Z
11 2/3+X,1/3+X-Y,5/6+Z
12 2/3-Y,1/3-X,5/6+Z
13 1/3+X,2/3+Y,2/3+Z
14 1/3-Y,2/3+X-Y,2/3+Z
15 1/3-X+Y,2/3-X,2/3+Z
16 1/3-X+Y,2/3+Y,1/6+Z
17 1/3+X,2/3+X-Y,1/6+Z
18 1/3-Y,2/3-X,1/6+Z

loop_
_atom_site_label
_atom_site_type_symbol
_atom_site_fract_x
_atom_site_fract_y
_atom_site_fract_z
_atom_site_U_iso_or_equiv
_atom_site_adp_type
_atom_site_occupancy
_atom_site_symmetry_multiplicity
_atom_site_calc_flag
_atom_site_refinement_flags
Bi(1) Bi 0.0000 0.0000 0.0006 0.0132(2) Uani 1.00 3 d S
Fe(1) Fe 0.0000 0.0000 0.2207(4) 0.0056(3) Uani 1.00 3 d S
O(1) O 0.4471(4) 0.0186(2) 0.9546(14) 0.0091(4) Uani 1.00 1 d .

loop_
_atom_site_aniso_label
_atom_site_aniso_U_11
_atom_site_aniso_U_22
_atom_site_aniso_U_33
_atom_site_aniso_U_12
_atom_site_aniso_U_13
_atom_site_aniso_U_23
Bi(1) 0.0164(2) 0.0164(2) 0.0067(3) 0.00823(13) 0.0000 0.0000
Fe(1) 0.0077(5) 0.0077(5) 0.0014(10) 0.0038(2) 0.0000 0.0000
O(1) 0.0123(10) 0.0070(4) 0.0059(6) 0.0032(6) 0.0016(7) -0.0008(5)

loop_
_atom_type_symbol
_atom_type_description
_atom_type_scat_dispersion_real
_atom_type_scat_dispersion_imag
_atom_type_scat_source
Bi Bi -10.254 4.066
;
International Tables for Crystallography
(1992, Vol. C, Tables 4.2.6.8 and 6.1.1.4)
;
Fe Fe 0.321 1.393
;
International Tables for Crystallography
(1992, Vol. C, Tables 4.2.6.8 and 6.1.1.4)
;
O O 0.020 0.011
;
International Tables for Crystallography
(1992, Vol. C, Tables 4.2.6.8 and 6.1.1.4)
;

loop_
_geom_angle_atom_site_label_1
_geom_angle_atom_site_label_2
_geom_angle_atom_site_label_3
_geom_angle
_geom_angle_publ_flag
_geom_angle_site_symmetry_1
_geom_angle_site_symmetry_3
O(1) Fe(1) O(1) 99.4(4) yes 7_454 8_444
O(1) Fe(1) O(1) 99.4(4) yes 7_454 9_554
O(1) Fe(1) O(1) 166.7(6) yes 7_454 16_544
O(1) Fe(1) O(1) 89.8(4) yes 7_454 17_444
O(1) Fe(1) O(1) 88.3(4) yes 7_454 18_554
O(1) Fe(1) O(1) 99.4(4) yes 8_444 9_554
O(1) Fe(1) O(1) 89.8(4) yes 8_444 16_544
O(1) Fe(1) O(1) 88.3(4) yes 8_444 17_444
O(1) Fe(1) O(1) 166.7(6) yes 8_444 18_554
O(1) Fe(1) O(1) 88.3(4) yes 9_554 16_544
O(1) Fe(1) O(1) 166.7(7) yes 9_554 17_444
O(1) Fe(1) O(1) 89.8(4) yes 9_554 18_554
O(1) Fe(1) O(1) 80.9(4) yes 16_544 17_444
O(1) Fe(1) O(1) 80.9(4) yes 16_544 18_554
O(1) Fe(1) O(1) 80.9(4) yes 17_444 18_554
Fe(1) O(1) Fe(1) 156.2(5) yes 10_555 13_545

loop_
_geom_bond_atom_site_label_1
_geom_bond_atom_site_label_2
_geom_bond_distance
Bi(1) Fe(1) 3.045(5)

loop_
_geom_contact_atom_site_label_1
_geom_contact_atom_site_label_2
_geom_contact_distance
_geom_contact_site_symmetry_2
Bi(1) Fe(1) 3.045(5) .
Bi(1) Fe(1) 3.2961(12) 10_444
Bi(1) Fe(1) 3.2961(12) 10_454
Bi(1) Fe(1) 3.2961(12) 10_554
Bi(1) Fe(1) 3.574(2) 13_444
Bi(1) Fe(1) 3.574(2) 13_544
Bi(1) Fe(1) 3.574(2) 13_554
Bi(1) O(1) 3.193(4) 1_454
Bi(1) O(1) 2.519(5) 1_554
Bi(1) O(1) 3.193(4) 2_544
Bi(1) O(1) 2.519(5) 2_554
Bi(1) O(1) 2.519(5) 3_554
Bi(1) O(1) 3.193(4) 3_664
Bi(1) O(1) 3.413(17) 10_553
Bi(1) O(1) 3.413(17) 11_443
Bi(1) O(1) 3.413(17) 12_453
Bi(1) O(1) 2.282(14) 16_544
Bi(1) O(1) 2.282(14) 17_444
Bi(1) O(1) 2.282(14) 18_554
Fe(1) Bi(1) 3.045(5) .
Fe(1) Bi(1) 3.574(2) 7_445
Fe(1) Bi(1) 3.574(2) 7_455
Fe(1) Bi(1) 3.574(2) 7_555
Fe(1) Bi(1) 3.2961(12) 16_445
Fe(1) Bi(1) 3.2961(12) 16_545
Fe(1) Bi(1) 3.2961(12) 16_555
Fe(1) O(1) 1.965(9) 7_454
Fe(1) O(1) 1.965(9) 8_444
Fe(1) O(1) 1.965(10) 9_554
Fe(1) O(1) 2.076(13) 16_544
Fe(1) O(1) 2.076(13) 17_444
Fe(1) O(1) 2.076(13) 18_554
O(1) Bi(1) 2.519(5) 1_556
O(1) Bi(1) 3.193(4) 1_656
O(1) Bi(1) 2.282(14) 10_555
O(1) Bi(1) 3.413(17) 16_546
O(1) Fe(1) 2.076(13) 10_555
O(1) Fe(1) 1.965(9) 13_545
O(1) O(1) 2.9977(18) 2_545
O(1) O(1) 2.694(2) 2_655
O(1) O(1) 2.998(3) 3_655
O(1) O(1) 2.694(2) 3_665
O(1) O(1) 3.502(18) 10_554
O(1) O(1) 2.85(2) 11_444
O(1) O(1) 2.82(2) 12_554
O(1) O(1) 3.502(18) 16_545
O(1) O(1) 2.85(2) 17_545
O(1) O(1) 2.82(2) 18_555
